data_7063791
loop_
_publ_author_name
'Jiang, Yansheng'
'Jia, Hangwei'
'Wang, Wenhu'
'Arif, Muhammad'
'Yan, Xiuling'
'Hou, Xueling'

_publ_section_title
;
 Cation tuning in anionic framework hydroborates: tailored
 deep-ultraviolet optical crystals with large birefringence
;
_journal_issue 21
_journal_name_full 'New Journal of Chemistry'
_journal_page_first 8908
_journal_page_last 8913
_journal_paper_doi 10.1039/D5NJ01198A
_journal_volume 49
_journal_year 2025
_chemical_formula_moiety 'B10 H4 O18, 2(H4 N), H2 O'
_chemical_formula_sum 'B10 H14 N2 O19'
_chemical_formula_weight 454.23
_space_group_crystal_system triclinic
_space_group_IT_number 2
_space_group_name_Hall '-P 1'
_space_group_name_H-M_alt 'P -1'
_atom_sites_solution_hydrogens mixed
_atom_sites_solution_primary iterative
_audit_creation_date 2025-03-04
_audit_creation_method
;
Olex2 1.5
(compiled 2025.02.27 svn.r83f5de26 for OlexSys, GUI svn.r7172)
;
_audit_update_record
;
2025-03-04 deposited with the CCDC.	2025-04-22 downloaded from the CCDC.
;
_cell_angle_alpha 99.468(12)
_cell_angle_beta 105.940(11)
_cell_angle_gamma 91.566(13)
_cell_formula_units_Z 2
_cell_length_a 7.644(2)
_cell_length_b 9.249(3)
_cell_length_c 11.944(3)
_cell_measurement_reflns_used 3010
_cell_measurement_temperature 298
_cell_measurement_theta_max 27.38
_cell_measurement_theta_min 2.24
_cell_volume 798.6(4)
_computing_cell_refinement 'SAINT V8.40B (?, 2016)'
_computing_data_reduction 'SAINT V8.40B (?, 2016)'
_computing_molecular_graphics 'Olex2 1.5 (Dolomanov et al., 2009)'
_computing_publication_material 'Olex2 1.5 (Dolomanov et al., 2009)'
_computing_structure_refinement 'SHELXL 2018/3 (Sheldrick, 2015)'
_computing_structure_solution 'olex2.solve 1.5 (Bourhis et al., 2015)'
_diffrn_ambient_temperature 298.00
_diffrn_measured_fraction_theta_full 0.994
_diffrn_measured_fraction_theta_max 0.994
_diffrn_measurement_device_type 'Bruker APEX-II CCD'
_diffrn_measurement_method '\f and \w scans'
_diffrn_radiation_type MoK\a
_diffrn_radiation_wavelength 0.71073
_diffrn_reflns_av_R_equivalents 0.0555
_diffrn_reflns_av_unetI/netI 0.0471
_diffrn_reflns_Laue_measured_fraction_full 0.994
_diffrn_reflns_Laue_measured_fraction_max 0.994
_diffrn_reflns_limit_h_max 9
_diffrn_reflns_limit_h_min -9
_diffrn_reflns_limit_k_max 11
_diffrn_reflns_limit_k_min -11
_diffrn_reflns_limit_l_max 12
_diffrn_reflns_limit_l_min -14
_diffrn_reflns_number 7992
_diffrn_reflns_point_group_measured_fraction_full 0.994
_diffrn_reflns_point_group_measured_fraction_max 0.994
_diffrn_reflns_theta_full 25.242
_diffrn_reflns_theta_max 25.350
_diffrn_reflns_theta_min 1.802
_exptl_absorpt_coefficient_mu 0.183
_exptl_absorpt_correction_T_max 0.7456
_exptl_absorpt_correction_T_min 0.6834
_exptl_absorpt_correction_type none
_exptl_absorpt_process_details
;
SADABS-2016/2 (Bruker,2016/2) was used for absorption correction.
wR2(int) was 0.0667 before and 0.0434 after correction.
The Ratio of minimum to maximum transmission is 0.9166.
The \l/2 correction factor is Not present.
;
_exptl_crystal_colour 'metallic light colourless'
_exptl_crystal_colour_lustre metallic
_exptl_crystal_colour_modifier light
_exptl_crystal_colour_primary colourless
_exptl_crystal_density_diffrn 1.889
_exptl_crystal_description block
_exptl_crystal_F_000 460
_exptl_crystal_size_max 0.098
_exptl_crystal_size_mid 0.078
_exptl_crystal_size_min 0.065
_refine_diff_density_max 0.347
_refine_diff_density_min -0.529
_refine_diff_density_rms 0.064
_refine_ls_extinction_coef 0.017(3)
_refine_ls_extinction_expression Fc^*^=kFc[1+0.001xFc^2^\l^3^/sin(2\q)]^-1/4^
_refine_ls_extinction_method 'SHELXL-2018/3 (Sheldrick 2018)'
_refine_ls_goodness_of_fit_ref 1.052
_refine_ls_hydrogen_treatment mixed
_refine_ls_matrix_type full
_refine_ls_number_parameters 310
_refine_ls_number_reflns 2909
_refine_ls_number_restraints 0
_refine_ls_restrained_S_all 1.052
_refine_ls_R_factor_all 0.0488
_refine_ls_R_factor_gt 0.0404
_refine_ls_shift/su_max 0.000
_refine_ls_shift/su_mean 0.000
_refine_ls_structure_factor_coef Fsqd
_refine_ls_weighting_details 'w=1/[\s^2^(Fo^2^)+(0.0537P)^2^+0.4848P] where P=(Fo^2^+2Fc^2^)/3'
_refine_ls_weighting_scheme calc
_refine_ls_wR_factor_gt 0.1041
_refine_ls_wR_factor_ref 0.1125
_reflns_Friedel_coverage 0.000
_reflns_number_gt 2419
_reflns_number_total 2909
_reflns_threshold_expression 'I > 2\s(I)'
_cod_data_source_file d5nj01198a2.cif
_cod_data_source_block NHBO
_cod_depositor_comments 'Adding full bibliography for 7063791--7063794.cif.'
_cod_database_code 7063791
_shelx_shelxl_version_number 2018/3
_shelx_space_group_comment
;
The symmetry employed for this shelxl refinement is uniquely defined
by the following loop, which should always be used as a source of
symmetry information in preference to the above space-group names.
They are only intended as comments.
;
_shelx_estimated_absorpt_t_max 0.988
_shelx_estimated_absorpt_t_min 0.982
_olex2_refinement_description
;
1. Others
 Sof(O19B)=1-FVAR(1)
 Sof(O19A)=FVAR(1)
2.a Riding coordinates:
 N1(H1A,H1B,H1C), N2(H2A,H2B), N2(H2C,H2D)
2.b Idealised tetrahedral OH refined as rotating group:
 O12(H12), O18(H18), O7(H7)
;
_olex2_submission_special_instructions 'No special instructions were received'

loop_
_space_group_symop_operation_xyz
'x, y, z'
'-x, -y, -z'

loop_
_atom_site_label
_atom_site_type_symbol
_atom_site_fract_x
_atom_site_fract_y
_atom_site_fract_z
_atom_site_U_iso_or_equiv
_atom_site_adp_type
_atom_site_occupancy
_atom_site_site_symmetry_order
_atom_site_calc_flag
_atom_site_refinement_flags_posn
_atom_site_refinement_flags_adp
_atom_site_refinement_flags_occupancy
_atom_site_disorder_assembly
_atom_site_disorder_group
O4 O 0.4033(2) 0.75933(16) 0.78346(13) 0.0181(4) Uani 1 1 d . . . . .
O13 O 0.0084(2) 0.24025(16) 0.47855(12) 0.0179(4) Uani 1 1 d . . . . .
O15 O 0.3722(2) -0.04266(17) 0.67342(13) 0.0187(4) Uani 1 1 d . . . . .
O16 O 0.3815(2) -0.14718(16) 0.47922(13) 0.0174(4) Uani 1 1 d . . . . .
O14 O 0.2050(2) 0.05194(16) 0.50395(13) 0.0171(3) Uani 1 1 d . . . . .
O8 O 0.2359(2) 0.45817(17) 0.78549(13) 0.0201(4) Uani 1 1 d . . . . .
O11 O 0.1707(2) 0.21291(16) 0.67408(13) 0.0186(4) Uani 1 1 d . . . . .
O3 O 0.5915(2) 0.84770(17) 0.97968(13) 0.0194(4) Uani 1 1 d . . . . .
O5 O 0.3850(2) 0.64724(17) 0.94898(13) 0.0185(4) Uani 1 1 d . . . . .
O12 O -0.2076(2) 0.42376(17) 0.45157(13) 0.0203(4) Uani 1 1 d . . . . .
H12 H -0.217146 0.387216 0.382583 0.030 Uiso 1 1 calc R U . . .
O10 O -0.0525(2) 0.39411(17) 0.64249(13) 0.0191(4) Uani 1 1 d . . . . .
O6 O 0.2050(2) 0.45936(16) 0.97850(13) 0.0192(4) Uani 1 1 d . . . . .
O17 O 0.5751(2) -0.23345(17) 0.64440(13) 0.0184(4) Uani 1 1 d . . . . .
O2 O 0.6505(2) 0.94934(17) 0.82077(13) 0.0193(4) Uani 1 1 d . . . . .
O9 O 0.0128(2) 0.28784(17) 0.81737(13) 0.0188(4) Uani 1 1 d . . . . .
O18 O 0.5528(2) -0.34456(18) 0.44416(13) 0.0224(4) Uani 1 1 d . . . . .
H18 H 0.616034 -0.403673 0.477602 0.034 Uiso 1 1 calc R U . . .
O7 O 0.0198(2) 0.26928(17) 1.01085(14) 0.0219(4) Uani 1 1 d . . . . .
H7 H 0.068056 0.310992 1.079059 0.033 Uiso 1 1 calc R U . . .
O1 O 0.8006(2) 1.04989(19) 1.02174(14) 0.0237(4) Uani 1 1 d . . . . .
N1 N 0.9885(3) 1.0445(2) 1.25326(18) 0.0273(5) Uani 1 1 d . . . . .
H1A H 0.957654 1.090321 1.191533 0.033 Uiso 1 1 d R U . . .
H1B H 1.086034 0.995011 1.250813 0.033 Uiso 1 1 d R U . . .
H1C H 0.896104 0.982221 1.250813 0.033 Uiso 1 1 d R U . . .
N2 N 0.4040(3) -0.2724(3) 0.20971(19) 0.0350(6) Uani 1 1 d . . . . .
H2A H 0.404730 -0.340261 0.147703 0.042 Uiso 1 1 d R U . . .
H2B H 0.289330 -0.254701 0.207493 0.042 Uiso 1 1 d R U . . .
H2C H 0.477440 -0.192621 0.247563 0.042 Uiso 1 1 d R U . . .
H2D H 0.436360 -0.346991 0.247563 0.042 Uiso 1 1 d R U . . .
O19A O 0.1237(12) 0.3489(9) 1.2383(4) 0.031(2) Uani 0.65(3) 1 d . . P A 1
B3 B 0.2732(3) 0.5208(3) 0.8999(2) 0.0150(5) Uani 1 1 d . . . . .
B7 B 0.1322(3) 0.1703(3) 0.5573(2) 0.0150(5) Uani 1 1 d . . . . .
B2 B 0.4570(3) 0.7499(3) 0.8993(2) 0.0154(5) Uani 1 1 d . . . . .
B6 B -0.0822(3) 0.3537(3) 0.5253(2) 0.0154(5) Uani 1 1 d . . . . .
B10 B 0.5052(3) -0.2441(3) 0.5261(2) 0.0169(5) Uani 1 1 d . . . . .
B4 B 0.0808(3) 0.3384(3) 0.9349(2) 0.0161(5) Uani 1 1 d . . . . .
B8 B 0.3228(3) -0.0449(3) 0.5565(2) 0.0150(5) Uani 1 1 d . . . . .
B1 B 0.6811(3) 0.9494(3) 0.9382(2) 0.0167(5) Uani 1 1 d . . . . .
B9 B 0.4994(3) -0.1417(3) 0.7309(2) 0.0171(5) Uani 1 1 d . . . . .
B5 B 0.0922(3) 0.3385(3) 0.7302(2) 0.0167(5) Uani 1 1 d . . . . .
H1 H 0.858(5) 1.114(4) 1.000(3) 0.049(10) Uiso 1 1 d . . . . .
H1D H 1.009(6) 1.129(5) 1.316(4) 0.101(16) Uiso 1 1 d . . . . .
O19B O 0.201(3) 0.407(2) 1.2275(6) 0.041(5) Uani 0.35(3) 1 d . . P A 2
H19A H 0.130(5) 0.442(4) 1.279(3) 0.058(11) Uiso 1 1 d . . . . .
H19B H 0.242(6) 0.334(5) 1.278(3) 0.069(12) Uiso 1 1 d . . . . .

loop_
_atom_site_aniso_label
_atom_site_aniso_U_11
_atom_site_aniso_U_22
_atom_site_aniso_U_33
_atom_site_aniso_U_23
_atom_site_aniso_U_13
_atom_site_aniso_U_12
O4 0.0186(8) 0.0184(8) 0.0150(7) 0.0032(6) 0.0016(6) -0.0057(6)
O13 0.0224(8) 0.0171(8) 0.0127(7) 0.0021(6) 0.0024(6) 0.0064(6)
O15 0.0236(8) 0.0198(8) 0.0138(7) 0.0037(6) 0.0060(6) 0.0084(6)
O16 0.0211(8) 0.0165(8) 0.0146(7) 0.0027(6) 0.0046(6) 0.0059(6)
O14 0.0200(8) 0.0163(8) 0.0142(7) 0.0025(6) 0.0035(6) 0.0054(6)
O8 0.0235(8) 0.0206(8) 0.0151(8) 0.0009(6) 0.0059(6) -0.0074(6)
O11 0.0224(8) 0.0172(8) 0.0144(7) 0.0020(6) 0.0027(6) 0.0054(6)
O3 0.0221(8) 0.0198(8) 0.0145(7) 0.0034(6) 0.0028(6) -0.0074(6)
O5 0.0220(8) 0.0182(8) 0.0138(7) 0.0020(6) 0.0037(6) -0.0072(6)
O12 0.0230(8) 0.0205(8) 0.0158(8) 0.0039(6) 0.0020(7) 0.0077(6)
O10 0.0229(8) 0.0164(8) 0.0162(8) 0.0005(6) 0.0036(6) 0.0054(6)
O6 0.0240(8) 0.0177(8) 0.0143(7) 0.0016(6) 0.0043(6) -0.0067(6)
O17 0.0193(8) 0.0212(8) 0.0156(8) 0.0057(6) 0.0046(6) 0.0071(6)
O2 0.0209(8) 0.0207(8) 0.0152(8) 0.0040(6) 0.0038(6) -0.0056(6)
O9 0.0212(8) 0.0180(8) 0.0158(8) 0.0009(6) 0.0046(6) -0.0053(6)
O18 0.0292(9) 0.0204(8) 0.0188(8) 0.0044(6) 0.0072(7) 0.0117(7)
O7 0.0267(9) 0.0203(8) 0.0187(8) 0.0026(7) 0.0077(7) -0.0064(7)
O1 0.0260(9) 0.0232(9) 0.0180(8) 0.0033(7) 0.0015(7) -0.0120(7)
N1 0.0346(12) 0.0258(11) 0.0212(10) 0.0066(9) 0.0061(9) 0.0006(9)
N2 0.0358(13) 0.0383(13) 0.0266(11) 0.0051(10) 0.0018(10) 0.0060(10)
O19A 0.038(3) 0.033(3) 0.0173(17) -0.0007(15) 0.0022(16) 0.018(2)
B3 0.0145(11) 0.0139(12) 0.0155(11) 0.0023(9) 0.0028(9) 0.0009(9)
B7 0.0165(12) 0.0137(11) 0.0154(11) 0.0039(9) 0.0047(9) 0.0005(9)
B2 0.0180(12) 0.0115(11) 0.0169(12) 0.0012(9) 0.0063(9) 0.0000(9)
B6 0.0152(11) 0.0125(12) 0.0178(12) 0.0011(9) 0.0045(10) -0.0009(9)
B10 0.0172(12) 0.0144(12) 0.0193(12) 0.0034(10) 0.0055(10) 0.0004(9)
B4 0.0167(12) 0.0131(11) 0.0179(12) 0.0018(9) 0.0048(9) 0.0008(9)
B8 0.0136(11) 0.0137(11) 0.0176(12) 0.0028(9) 0.0045(9) -0.0021(9)
B1 0.0158(12) 0.0165(12) 0.0174(12) 0.0038(10) 0.0039(10) 0.0005(9)
B9 0.0186(12) 0.0168(12) 0.0157(12) 0.0027(10) 0.0046(10) 0.0014(9)
B5 0.0190(12) 0.0151(12) 0.0141(12) -0.0005(9) 0.0033(10) -0.0003(9)
O19B 0.056(8) 0.053(8) 0.018(3) 0.011(3) 0.011(3) 0.037(7)

loop_
_atom_type_symbol
_atom_type_description
_atom_type_scat_dispersion_real
_atom_type_scat_dispersion_imag
_atom_type_scat_source
B B 0.0013 0.0007 'International Tables Vol C Tables 4.2.6.8 and 6.1.1.4'
H H 0.0000 0.0000 'International Tables Vol C Tables 4.2.6.8 and 6.1.1.4'
N N 0.0061 0.0033 'International Tables Vol C Tables 4.2.6.8 and 6.1.1.4'
O O 0.0106 0.0060 'International Tables Vol C Tables 4.2.6.8 and 6.1.1.4'

loop_
_geom_angle_atom_site_label_1
_geom_angle_atom_site_label_2
_geom_angle_atom_site_label_3
_geom_angle
_geom_angle_site_symmetry_1
_geom_angle_site_symmetry_3
_geom_angle_publ_flag
B2 O4 B9 122.88(17) . 1_565 ?
B7 O13 B6 118.08(18) . . ?
B8 O15 B9 123.43(18) . . ?
B8 O16 B10 118.34(18) . . ?
B7 O14 B8 128.80(17) . . ?
B3 O8 B5 122.32(18) . . ?
B7 O11 B5 123.45(17) . . ?
B1 O3 B2 118.79(18) . . ?
B3 O5 B2 132.06(18) . . ?
B6 O12 H12 109.5 . . ?
B6 O10 B5 123.29(18) . . ?
B3 O6 B4 118.41(18) . . ?
B10 O17 B9 122.77(18) . . ?
B1 O2 B9 122.15(18) . 1_565 ?
B4 O9 B5 122.02(18) . . ?
B10 O18 H18 109.5 . . ?
B4 O7 H7 109.5 . . ?
B1 O1 H1 119(2) . . ?
H1A N1 H1B 109.5 . . ?
H1A N1 H1C 109.5 . . ?
H1A N1 H1D 98.9 . . ?
H1B N1 H1C 109.5 . . ?
H1B N1 H1D 115.4 . . ?
H1C N1 H1D 113.5 . . ?
H2A N2 H2B 109.5 . . ?
H2A N2 H2C 132.5 . . ?
H2A N2 H2D 81.6 . . ?
H2B N2 H2C 109.5 . . ?
H2B N2 H2D 109.5 . . ?
H2C N2 H2D 109.5 . . ?
H19A O19A H19B 93(3) . . ?
O8 B3 O5 123.4(2) . . ?
O8 B3 O6 121.9(2) . . ?
O5 B3 O6 114.70(19) . . ?
O14 B7 O13 114.41(18) . . ?
O11 B7 O13 121.8(2) . . ?
O11 B7 O14 123.72(19) . . ?
O4 B2 O3 121.4(2) . . ?
O4 B2 O5 124.62(19) . . ?
O5 B2 O3 113.99(19) . . ?
O12 B6 O13 120.2(2) . . ?
O10 B6 O13 121.3(2) . . ?
O10 B6 O12 118.5(2) . . ?
O17 B10 O16 121.0(2) . . ?
O17 B10 O18 124.0(2) . . ?
O18 B10 O16 114.9(2) . . ?
O9 B4 O6 121.7(2) . . ?
O9 B4 O7 118.4(2) . . ?
O7 B4 O6 119.9(2) . . ?
O15 B8 O16 122.1(2) . . ?
O15 B8 O14 122.6(2) . . ?
O16 B8 O14 115.24(19) . . ?
O2 B1 O3 121.86(19) . . ?
O1 B1 O3 116.1(2) . . ?
O1 B1 O2 122.1(2) . . ?
O4 B9 O17 108.05(18) 1_545 . ?
O15 B9 O4 109.76(18) . 1_545 ?
O15 B9 O17 110.90(18) . . ?
O15 B9 O2 107.74(18) . 1_545 ?
O2 B9 O4 111.88(17) 1_545 1_545 ?
O2 B9 O17 108.54(18) 1_545 . ?
O8 B5 O9 111.96(17) . . ?
O11 B5 O8 109.19(18) . . ?
O11 B5 O9 107.93(18) . . ?
O10 B5 O8 107.99(18) . . ?
O10 B5 O11 111.05(17) . . ?
O10 B5 O9 108.74(18) . . ?
H19A O19B H19B 87(3) . . ?

loop_
_geom_bond_atom_site_label_1
_geom_bond_atom_site_label_2
_geom_bond_distance
_geom_bond_site_symmetry_2
_geom_bond_publ_flag
O4 B2 1.349(3) . ?
O4 B9 1.475(3) 1_565 ?
O13 B7 1.394(3) . ?
O13 B6 1.397(3) . ?
O15 B8 1.339(3) . ?
O15 B9 1.465(3) . ?
O16 B10 1.390(3) . ?
O16 B8 1.383(3) . ?
O14 B7 1.383(3) . ?
O14 B8 1.387(3) . ?
O8 B3 1.342(3) . ?
O8 B5 1.470(3) . ?
O11 B7 1.332(3) . ?
O11 B5 1.470(3) . ?
O3 B2 1.385(3) . ?
O3 B1 1.380(3) . ?
O5 B3 1.373(3) . ?
O5 B2 1.376(3) . ?
O12 H12 0.8200 . ?
O12 B6 1.368(3) . ?
O10 B6 1.341(3) . ?
O10 B5 1.469(3) . ?
O6 B3 1.380(3) . ?
O6 B4 1.380(3) . ?
O17 B10 1.352(3) . ?
O17 B9 1.480(3) . ?
O2 B1 1.357(3) . ?
O2 B9 1.471(3) 1_565 ?
O9 B4 1.353(3) . ?
O9 B5 1.471(3) . ?
O18 H18 0.8200 . ?
O18 B10 1.367(3) . ?
O7 H7 0.8200 . ?
O7 B4 1.362(3) . ?
O1 B1 1.357(3) . ?
O1 H1 0.85(4) . ?
N1 H1A 0.8898 . ?
N1 H1B 0.8900 . ?
N1 H1C 0.8901 . ?
N1 H1D 0.97(5) . ?
N2 H2A 0.8900 . ?
N2 H2B 0.8901 . ?
N2 H2C 0.8900 . ?
N2 H2D 0.8900 . ?
O19A H19A 0.91(4) . ?
O19A H19B 0.92(4) . ?
O19B H19A 0.95(4) . ?
O19B H19B 0.98(4) . ?

loop_
_geom_hbond_atom_site_label_D
_geom_hbond_atom_site_label_H
_geom_hbond_atom_site_label_A
_geom_hbond_distance_DH
_geom_hbond_distance_HA
_geom_hbond_distance_DA
_geom_hbond_angle_DHA
_geom_hbond_site_symmetry_A
_geom_hbond_publ_flag
O12 H12 O4 0.82 2.29 2.996(2) 144.2 2_566 yes
O18 H18 O12 0.82 2.16 2.854(2) 143.0 1_645 yes
O7 H7 O19A 0.82 1.80 2.585(5) 158.8 . yes
O7 H7 O19B 0.82 1.85 2.664(13) 173.4 . yes
N1 H1A O1 0.89 2.02 2.753(3) 138.8 . yes
N2 H2D O18 0.89 2.27 2.913(3) 129.3 . yes
O1 H1 O7 0.85(4) 1.83(4) 2.638(2) 159(3) 1_665 yes
N1 H1D O13 0.97(5) 2.04(5) 2.950(3) 156(4) 1_666 yes
O19A H19A O10 0.91(4) 1.84(4) 2.712(4) 158(4) 2_567 yes
O19B H19A O10 0.95(4) 1.84(4) 2.687(7) 146(4) 2_567 yes
O19A H19B O17 0.92(4) 1.82(4) 2.694(4) 156(4) 2_657 yes
O19B H19B O17 0.98(4) 1.82(4) 2.716(8) 149(4) 2_657 yes

loop_
_geom_torsion_atom_site_label_1
_geom_torsion_atom_site_label_2
_geom_torsion_atom_site_label_3
_geom_torsion_atom_site_label_4
_geom_torsion
_geom_torsion_site_symmetry_1
_geom_torsion_site_symmetry_2
_geom_torsion_site_symmetry_3
_geom_torsion_site_symmetry_4
_geom_torsion_publ_flag
B3 O8 B5 O11 -125.8(2) . . . . ?
B3 O8 B5 O10 113.4(2) . . . . ?
B3 O8 B5 O9 -6.3(3) . . . . ?
B3 O5 B2 O4 12.4(4) . . . . ?
B3 O5 B2 O3 -168.5(2) . . . . ?
B3 O6 B4 O9 -6.1(3) . . . . ?
B3 O6 B4 O7 175.8(2) . . . . ?
B7 O13 B6 O12 -178.74(19) . . . . ?
B7 O13 B6 O10 -0.4(3) . . . . ?
B7 O14 B8 O15 6.0(3) . . . . ?
B7 O14 B8 O16 -175.92(19) . . . . ?
B7 O11 B5 O8 -110.2(2) . . . . ?
B7 O11 B5 O10 8.8(3) . . . . ?
B7 O11 B5 O9 127.9(2) . . . . ?
B2 O3 B1 O2 -4.8(3) . . . . ?
B2 O3 B1 O1 174.8(2) . . . . ?
B2 O5 B3 O8 12.3(4) . . . . ?
B2 O5 B3 O6 -169.6(2) . . . . ?
B6 O13 B7 O14 175.14(18) . . . . ?
B6 O13 B7 O11 -2.8(3) . . . . ?
B6 O10 B5 O8 107.7(2) . . . . ?
B6 O10 B5 O11 -12.0(3) . . . . ?
B6 O10 B5 O9 -130.7(2) . . . . ?
B10 O16 B8 O15 -4.3(3) . . . . ?
B10 O16 B8 O14 177.61(18) . . . . ?
B10 O17 B9 O4 107.5(2) . . . 1_545 ?
B10 O17 B9 O15 -12.8(3) . . . . ?
B10 O17 B9 O2 -131.0(2) . . . 1_545 ?
B4 O6 B3 O8 -6.6(3) . . . . ?
B4 O6 B3 O5 175.25(19) . . . . ?
B4 O9 B5 O8 -6.1(3) . . . . ?
B4 O9 B5 O11 114.1(2) . . . . ?
B4 O9 B5 O10 -125.3(2) . . . . ?
B8 O15 B9 O4 -114.6(2) . . . 1_545 ?
B8 O15 B9 O17 4.7(3) . . . . ?
B8 O15 B9 O2 123.3(2) . . . 1_545 ?
B8 O16 B10 O17 -3.9(3) . . . . ?
B8 O16 B10 O18 178.23(19) . . . . ?
B8 O14 B7 O13 -176.13(19) . . . . ?
B8 O14 B7 O11 1.8(4) . . . . ?
B1 O3 B2 O4 -5.0(3) . . . . ?
B1 O3 B2 O5 175.94(19) . . . . ?
B9 O4 B2 O3 9.1(3) 1_565 . . . ?
B9 O4 B2 O5 -171.9(2) 1_565 . . . ?
B9 O15 B8 O16 3.4(3) . . . . ?
B9 O15 B8 O14 -178.62(19) . . . . ?
B9 O17 B10 O16 13.0(3) . . . . ?
B9 O17 B10 O18 -169.3(2) . . . . ?
B9 O2 B1 O3 10.5(3) 1_565 . . . ?
B9 O2 B1 O1 -169.1(2) 1_565 . . . ?
B5 O8 B3 O5 -169.2(2) . . . . ?
B5 O8 B3 O6 12.9(3) . . . . ?
B5 O11 B7 O13 -2.0(3) . . . . ?
B5 O11 B7 O14 -179.74(19) . . . . ?
B5 O10 B6 O13 8.5(3) . . . . ?
B5 O10 B6 O12 -173.14(19) . . . . ?
B5 O9 B4 O6 12.4(3) . . . . ?
B5 O9 B4 O7 -169.41(19) . . . . ?
